data_7114438
loop_
_publ_author_name
'Drouza, Chryssoula'
'Tolis, Vagelis'
'Gramlich, Volker'
'Raptopoulou, Cathrine'
'Terzis, Aris'
'Sigalas, Michael P.'
'Kabanos, Themistoklis A.'
'Keramidas, Anastasios D.'

_publ_section_title
;
 p-Hydroquinone???metal compounds: synthesis and crystal structure of two
 novel VV???p-hydroquinonate and VIV???p-semiquinonate speciesElectronic
 supplementary information (ESI) available: Fig. S1: four highest singly
 occupied molecular orbits (SOMOs) of 1. See
 http://www.rsc.org/suppdata/cc/b2/b207330g/
;
_journal_issue 23
_journal_name_full 'Chemical Communications'
_journal_page_first 2786
_journal_paper_doi 10.1039/b207330g
_journal_year 2002
_chemical_formula_sum 'C16 H36 N2 Na4 O25 V2'
_chemical_formula_weight 850.31
_chemical_name_systematic
;
?
;
_space_group_IT_number 2
_symmetry_cell_setting triclinic
_symmetry_space_group_name_Hall '-P 1'
_symmetry_space_group_name_H-M 'P -1'
_atom_sites_solution_hydrogens geom
_atom_sites_solution_primary direct
_atom_sites_solution_secondary difmap
_audit_creation_method SHELXL
_cell_angle_alpha 97.69(2)
_cell_angle_beta 101.01(4)
_cell_angle_gamma 99.78(4)
_cell_formula_units_Z 2
_cell_length_a 9.664(6)
_cell_length_b 12.009(4)
_cell_length_c 14.629(4)
_cell_measurement_reflns_used 12
_cell_measurement_temperature 293(2)
_cell_measurement_theta_max 11
_cell_measurement_theta_min 10
_cell_volume 1617.9(13)
_computing_cell_refinement 'SIEMENS SHELXTL Plus'
_computing_data_collection 'SIEMENS SHELXTL Plus'
_computing_data_reduction 'SIEMENS SHELXTL Plus'
_computing_molecular_graphics SHELXLTL-Plus
_computing_publication_material SHELXL-93
_computing_structure_refinement 'SHELXL-93 (Sheldrick, 1993)'
_computing_structure_solution 'SHELXS-86 (Sheldrick, 1990)'
_diffrn_ambient_temperature 293(2)
_diffrn_measurement_device 'SYNTEX P21 4-circle diffractometer'
_diffrn_measurement_method ' \w scans'
_diffrn_radiation_monochromator graphite
_diffrn_radiation_source 'fine-focus sealed tube'
_diffrn_radiation_type MoK\a
_diffrn_radiation_wavelength 0.71073
_diffrn_reflns_av_R_equivalents 0.0131
_diffrn_reflns_av_sigmaI/netI 0.0330
_diffrn_reflns_limit_h_max 9
_diffrn_reflns_limit_h_min 0
_diffrn_reflns_limit_k_max 11
_diffrn_reflns_limit_k_min -11
_diffrn_reflns_limit_l_max 13
_diffrn_reflns_limit_l_min -14
_diffrn_reflns_number 3283
_diffrn_reflns_theta_max 20.04
_diffrn_reflns_theta_min 1.75
_diffrn_standards_decay_% 0
_diffrn_standards_interval_count 120
_diffrn_standards_number 1
_exptl_absorpt_coefficient_mu 0.732
_exptl_absorpt_correction_type none
_exptl_crystal_colour colourless
_exptl_crystal_density_diffrn 1.745
_exptl_crystal_description prism
_exptl_crystal_F_000 872
_exptl_crystal_size_max .1
_exptl_crystal_size_mid .1
_exptl_crystal_size_min .1
_refine_diff_density_max 0.669
_refine_diff_density_min -0.616
_refine_diff_density_rms 0.101
_refine_ls_extinction_method none
_refine_ls_goodness_of_fit_all 1.042
_refine_ls_goodness_of_fit_obs 1.157
_refine_ls_matrix_type full
_refine_ls_number_parameters 448
_refine_ls_number_reflns 3039
_refine_ls_number_restraints 0
_refine_ls_restrained_S_all 1.042
_refine_ls_restrained_S_obs 1.157
_refine_ls_R_factor_all 0.0671
_refine_ls_R_factor_obs 0.0566
_refine_ls_shift/esd_max 0.019
_refine_ls_shift/esd_mean 0.001
_refine_ls_structure_factor_coef Fsqd
_refine_ls_weighting_details 'w=1/[\s^2^(Fo^2^)+(0.1362P)^2^+1.5267P] where P=(Fo^2^+2Fc^2^)/3'
_refine_ls_weighting_scheme calc
_refine_ls_wR_factor_all 0.1788
_refine_ls_wR_factor_obs 0.1724
_reflns_number_observed 2392
_reflns_number_total 3039
_reflns_observed_criterion >2sigma(I)
_cod_data_source_file b207330g.txt
_cod_data_source_block vbiq
_cod_depositor_comments
;
The following automatic conversions were performed:

'_symmetry_cell_setting' value 'Triclinic' changed to 'triclinic'
according to
/usr/data/users/saulius/automatic-downloads/retrospective/RSC/lib/dictionaries/cif_core.dic
dictionary named 'cif_core.dic' version 2.4.2 from 2011-04-26.

Automatic conversion script
Id: cif_fix_values 2281 2013-09-26 08:29:07Z andrius 

The following automatic conversions were performed:

'_refine_ls_weighting_scheme' value 'calc
w=1/[\s^2^(Fo^2^)+(0.1362P)^2^+1.5267P] where P=(Fo^2^+2Fc^2^)/3' was
changed to 'calc'. New tag '_refine_ls_weighting_details' was
created. The value of the new tag was set to
'w=1/[\s^2^(Fo^2^)+(0.1362P)^2^+1.5267P] where P=(Fo^2^+2Fc^2^)/3'.

Automatic conversion script
Id: cif_fix_values 3143 2015-03-26 13:38:13Z robertas 
;
_cod_original_cell_volume 1617.9(12)
_cod_original_sg_symbol_H-M P-1
_cod_database_code 7114438

loop_
_symmetry_equiv_pos_as_xyz
'x, y, z'
'-x, -y, -z'

loop_
_atom_site_aniso_label
_atom_site_aniso_U_11
_atom_site_aniso_U_22
_atom_site_aniso_U_33
_atom_site_aniso_U_23
_atom_site_aniso_U_13
_atom_site_aniso_U_12
V 0.0175(4) 0.0310(5) 0.0281(5) -0.0006(4) 0.0056(4) 0.0078(4)
O1 0.021(2) 0.047(2) 0.033(2) -0.005(2) 0.0095(15) 0.006(2)
O2 0.096(3) 0.084(3) 0.061(3) -0.040(2) 0.056(2) -0.025(3)
O3 0.014(2) 0.039(2) 0.055(2) 0.011(2) 0.003(2) 0.0068(15)
O4 0.024(2) 0.043(2) 0.080(3) 0.019(2) -0.003(2) 0.016(2)
O6 0.019(2) 0.038(2) 0.041(2) -0.001(2) 0.0091(15) 0.0025(15)
O7 0.034(2) 0.044(2) 0.041(2) 0.011(2) 0.009(2) 0.019(2)
O5 0.028(2) 0.028(2) 0.031(2) -0.0021(15) 0.0106(15) -0.0049(15)
N 0.024(2) 0.029(2) 0.022(2) 0.002(2) 0.008(2) 0.008(2)
C1 0.057(3) 0.036(3) 0.031(3) -0.002(3) 0.015(3) 0.015(3)
C2 0.034(3) 0.040(3) 0.029(3) -0.010(2) 0.016(2) 0.001(3)
C3 0.029(3) 0.035(3) 0.034(3) 0.003(2) 0.005(2) 0.006(2)
C4 0.025(3) 0.043(3) 0.030(3) 0.000(2) 0.001(2) 0.013(3)
C5 0.029(3) 0.025(3) 0.032(3) 0.000(2) 0.015(2) 0.004(2)
C6 0.023(2) 0.024(2) 0.024(3) 0.006(2) 0.012(2) 0.014(2)
C7 0.020(2) 0.025(3) 0.023(3) 0.000(2) 0.005(2) 0.008(2)
C8 0.015(2) 0.025(3) 0.031(3) 0.008(2) 0.006(2) 0.003(2)
V' 0.0253(5) 0.0328(5) 0.0391(5) 0.0100(4) 0.0072(4) 0.0107(4)
O1' 0.056(2) 0.048(2) 0.041(2) 0.013(2) 0.016(2) 0.019(2)
O2' 0.088(3) 0.077(3) 0.047(2) 0.030(2) 0.030(2) 0.031(2)
O3' 0.026(2) 0.034(2) 0.053(2) 0.005(2) 0.007(2) 0.009(2)
O4' 0.023(2) 0.057(2) 0.068(3) 0.009(2) 0.002(2) -0.005(2)
O5' 0.044(2) 0.030(2) 0.038(2) 0.0144(15) 0.022(2) 0.019(2)
O6' 0.043(2) 0.038(2) 0.059(2) 0.016(2) 0.008(2) 0.017(2)
O7' 0.033(2) 0.040(2) 0.067(3) 0.002(2) 0.000(2) 0.006(2)
N' 0.033(2) 0.031(2) 0.032(2) 0.009(2) 0.017(2) 0.010(2)
C1' 0.044(3) 0.050(3) 0.033(3) 0.015(3) 0.009(3) 0.007(3)
C2' 0.070(4) 0.049(3) 0.039(3) 0.017(3) 0.027(3) 0.022(3)
C3' 0.018(3) 0.047(3) 0.046(3) 0.016(3) 0.009(2) 0.006(2)
C4' 0.035(3) 0.043(3) 0.030(3) 0.007(2) 0.016(2) 0.001(3)
C5' 0.038(3) 0.027(3) 0.038(3) 0.007(2) 0.016(2) 0.011(2)
C6' 0.007(2) 0.028(3) 0.034(3) 0.004(2) 0.010(2) 0.002(2)
C7' 0.018(2) 0.024(3) 0.033(3) 0.009(2) 0.011(2) 0.003(2)
C8' 0.019(2) 0.019(2) 0.038(3) 0.005(2) 0.011(2) 0.003(2)
Na1 0.0395(11) 0.0379(11) 0.0443(11) 0.0073(9) 0.0161(9) 0.0093(9)
Na2 0.217(5) 0.091(3) 0.056(2) 0.004(2) 0.023(3) -0.093(3)
Na3 0.058(2) 0.070(2) 0.077(2) 0.0050(14) 0.0115(13) 0.0048(13)
Na4 0.0518(15) 0.081(2) 0.069(2) 0.0019(14) -0.0107(13) 0.0128(13)
Na5 0.031(2) 0.065(3) 0.033(2) 0.002(2) 0.016(2) 0.014(2)
O1W 0.030(2) 0.044(2) 0.046(2) 0.007(2) 0.010(2) 0.015(2)
O2W 0.029(2) 0.063(2) 0.048(2) 0.018(2) 0.003(2) -0.005(2)
O3W 0.091(3) 0.070(3) 0.082(3) 0.013(2) 0.039(3) 0.017(3)
O4W 0.043(2) 0.054(2) 0.045(2) 0.004(2) 0.001(2) 0.007(2)
O5W 0.046(2) 0.123(4) 0.068(3) 0.001(3) 0.015(2) 0.047(2)
O6W 0.048(2) 0.070(3) 0.084(3) 0.016(2) 0.019(2) 0.016(2)
O7W 0.112(4) 0.056(3) 0.059(3) 0.008(2) 0.004(3) 0.018(3)
O8W 0.070(3) 0.107(4) 0.161(5) 0.040(4) -0.003(4) 0.021(3)
O9W 0.224(7) 0.109(4) 0.092(4) -0.013(3) -0.063(4) 0.078(4)
O10W 0.375(11) 0.226(7) 0.103(5) 0.066(5) 0.066(6) 0.168(7)
O11W 0.198(9) 0.861(32) 0.127(7) -0.087(13) 0.044(7) -0.239(15)

loop_
_atom_site_label
_atom_site_type_symbol
_atom_site_fract_x
_atom_site_fract_y
_atom_site_fract_z
_atom_site_U_iso_or_equiv
_atom_site_thermal_displace_type
_atom_site_occupancy
_atom_site_calc_flag
_atom_site_refinement_flags
V V 0.20842(8) 0.78770(7) 0.21450(5) 0.0256(2) Uani 1 d .
O1 O 0.1693(3) 0.8755(3) 0.3313(2) 0.0342(9) Uani 1 d .
O2 O 0.0339(5) 0.8943(4) 0.4334(3) 0.085(2) Uani 1 d .
O3 O 0.0735(3) 0.9036(3) 0.1560(2) 0.0362(10) Uani 1 d .
O4 O -0.1405(4) 0.9423(3) 0.1154(3) 0.0490(11) Uani 1 d .
O6 O 0.3533(3) 0.8824(3) 0.2133(2) 0.0333(9) Uani 1 d .
O7 O 0.2648(3) 0.6910(3) 0.2709(2) 0.0380(10) Uani 1 d .
O5 O 0.1634(3) 0.7097(3) 0.0902(2) 0.0303(9) Uani 1 d .
N N -0.0233(4) 0.7074(3) 0.2137(2) 0.0243(10) Uani 1 d .
C1 C 0.0588(6) 0.8426(4) 0.3623(4) 0.041(2) Uani 1 d .
C2 C -0.0413(5) 0.7354(4) 0.3102(3) 0.0353(15) Uani 1 d .
H2A H -0.0216(5) 0.6739(4) 0.3431(3) 0.080 Uiso 1 d R
H2B H -0.1390(5) 0.7423(4) 0.3097(3) 0.080 Uiso 1 d R
C3 C -0.1257(5) 0.7557(4) 0.1484(3) 0.0332(14) Uani 1 d .
H3A H -0.2142(5) 0.7540(4) 0.1694(3) 0.080 Uiso 1 d R
H3B H -0.1473(5) 0.7092(4) 0.0868(3) 0.080 Uiso 1 d R
C4 C -0.0604(5) 0.8764(4) 0.1410(3) 0.0331(15) Uani 1 d .
C5 C -0.0468(5) 0.5817(4) 0.1855(3) 0.0285(14) Uani 1 d .
H5A H -0.1435(5) 0.5484(4) 0.1876(3) 0.080 Uiso 1 d R
H5B H 0.0172(5) 0.5526(4) 0.2308(3) 0.080 Uiso 1 d R
C6 C -0.0199(5) 0.5446(4) 0.0891(3) 0.0214(12) Uani 1 d .
C7 C 0.0824(5) 0.6051(4) 0.0499(3) 0.0227(13) Uani 1 d .
C8 C -0.1005(5) 0.4400(4) 0.0380(3) 0.0234(13) Uani 1 d .
H8A H -0.1704(5) 0.3974(4) 0.0655(3) 0.080 Uiso 1 d R
V' V 0.54741(9) 1.28027(7) 0.20645(6) 0.0314(2) Uani 1 d .
O1' O 0.4819(4) 1.2574(3) 0.3280(2) 0.0459(11) Uani 1 d .
O2' O 0.3987(5) 1.3297(4) 0.4480(3) 0.0649(13) Uani 1 d .
O3' O 0.3312(3) 1.1773(3) 0.1500(2) 0.0375(10) Uani 1 d .
O4' O 0.1022(4) 1.1761(3) 0.0891(3) 0.0521(12) Uani 1 d .
O5' O 0.5331(3) 1.3110(3) 0.0828(2) 0.0336(9) Uani 1 d .
O6' O 0.6078(4) 1.1606(3) 0.1939(3) 0.0453(11) Uani 1 d .
O7' O 0.6839(4) 1.3808(3) 0.2618(3) 0.0491(12) Uani 1 d .
N' N 0.3963(4) 1.4040(3) 0.2179(3) 0.0298(11) Uani 1 d .
C1' C 0.4239(6) 1.3308(5) 0.3686(4) 0.042(2) Uani 1 d .
C2' C 0.3881(7) 1.4249(5) 0.3182(4) 0.048(2) Uani 1 d .
H2'A H 0.2925(7) 1.4343(5) 0.3220(4) 0.080 Uiso 1 d R
H2'B H 0.4536(7) 1.4950(5) 0.3491(4) 0.080 Uiso 1 d R
C3' C 0.2530(5) 1.3538(4) 0.1557(4) 0.0363(15) Uani 1 d .
H3'A H 0.2463(5) 1.3857(4) 0.0987(4) 0.080 Uiso 1 d R
H3'B H 0.1795(5) 1.3750(4) 0.1862(4) 0.080 Uiso 1 d R
C4' C 0.2258(6) 1.2256(4) 0.1301(3) 0.036(2) Uani 1 d .
C5' C 0.4614(5) 1.5131(4) 0.1921(3) 0.0325(14) Uani 1 d .
H5'A H 0.5529(5) 1.5430(4) 0.2347(3) 0.080 Uiso 1 d R
H5'B H 0.4008(5) 1.5675(4) 0.2005(3) 0.080 Uiso 1 d R
C6' C 0.4825(4) 1.5022(4) 0.0926(3) 0.0230(13) Uani 1 d .
C7' C 0.5175(5) 1.4067(4) 0.0459(3) 0.0240(13) Uani 1 d .
C8' C 0.4646(5) 1.5932(4) 0.0456(3) 0.0248(13) Uani 1 d .
H8'A H 0.4392(5) 1.6589(4) 0.0783(3) 0.080 Uiso 1 d R
Na1 Na 0.4065(2) 1.0031(2) 0.09868(14) 0.0394(6) Uani 1 d .
Na2 Na 0.0000 1.0000 0.0000 0.138(2) Uani 1 d S
Na3 Na -0.0807(3) 1.1416(2) 0.1764(2) 0.0706(8) Uani 1 d .
Na4 Na 0.3197(3) 0.9575(2) 0.4947(2) 0.0715(8) Uani 1 d .
Na5 Na 0.0422(4) 1.1187(4) 0.4326(3) 0.0418(11) Uani 0.50 d P
O1W O 0.5714(3) 0.9000(3) 0.0419(2) 0.0387(10) Uani 1 d .
O2W O -0.2412(4) 1.1448(3) 0.0261(2) 0.0485(11) Uani 1 d .
O3W O 0.2713(5) 1.1403(4) 0.5266(3) 0.0781(15) Uani 1 d .
O4W O 0.4740(4) 1.0370(3) 0.3867(3) 0.0493(11) Uani 1 d .
O5W O 0.6320(4) 0.8343(4) 0.2767(3) 0.0764(15) Uani 1 d .
O6W O -0.0465(4) 1.3199(4) 0.2647(3) 0.0657(14) Uani 1 d .
O7W O 0.1311(6) 1.1127(4) 0.2971(3) 0.078(2) Uani 1 d .
O8W O -0.2001(6) 1.0672(5) 0.3246(4) 0.114(2) Uani 1 d .
O9W O 0.3542(8) 0.7563(5) 0.4626(4) 0.153(3) Uani 1 d .
O10W O 0.0714(12) 1.3372(8) 0.4550(5) 0.216(4) Uani 1 d .
O11W O 0.7927(12) 1.4452(17) 0.4575(7) 0.452(12) Uani 1 d .

loop_
_atom_type_symbol
_atom_type_description
_atom_type_scat_dispersion_real
_atom_type_scat_dispersion_imag
_atom_type_scat_source
C C 0.0033 0.0016 'International Tables Vol C Tables 4.2.6.8 and 6.1.1.4'
H H 0.0000 0.0000 'International Tables Vol C Tables 4.2.6.8 and 6.1.1.4'
N N 0.0061 0.0033 'International Tables Vol C Tables 4.2.6.8 and 6.1.1.4'
O O 0.0106 0.0060 'International Tables Vol C Tables 4.2.6.8 and 6.1.1.4'
Na Na 0.0362 0.0249 'International Tables Vol C Tables 4.2.6.8 and 6.1.1.4'
V V 0.3005 0.5294 'International Tables Vol C Tables 4.2.6.8 and 6.1.1.4'

loop_
_geom_angle_atom_site_label_1
_geom_angle_atom_site_label_2
_geom_angle_atom_site_label_3
_geom_angle
_geom_angle_site_symmetry_1
_geom_angle_site_symmetry_3
O7 V O6 106.2(2) . .
O7 V O5 100.9(2) . .
O6 V O5 100.8(2) . .
O7 V O1 92.8(2) . .
O6 V O1 94.36(15) . .
O5 V O1 155.73(14) . .
O7 V O3 162.4(2) . .
O6 V O3 89.20(15) . .
O5 V O3 84.12(14) . .
O1 V O3 77.19(14) . .
O7 V N 90.1(2) . .
O6 V N 161.7(2) . .
O5 V N 83.83(14) . .
O1 V N 76.17(13) . .
O3 V N 73.54(13) . .
C1 O1 V 121.6(3) . .
C1 O1 Na4 92.8(3) . .
V O1 Na4 133.6(2) . .
C1 O2 Na5 146.5(4) . 2_576
C1 O2 Na4 86.4(4) . .
Na5 O2 Na4 102.7(2) 2_576 .
C1 O2 Na5 114.4(4) . .
Na5 O2 Na5 98.6(2) 2_576 .
Na4 O2 Na5 84.8(2) . .
C4 O3 V 120.3(3) . .
C4 O3 Na2 79.9(3) . .
V O3 Na2 142.7(2) . .
C4 O4 Na3 121.8(3) . .
C4 O4 Na2 91.9(3) . .
Na3 O4 Na2 82.81(13) . .
V O6 Na1 131.5(2) . .
C7 O5 V 131.6(3) . .
C2 N C5 109.8(4) . .
C2 N C3 109.9(4) . .
C5 N C3 110.5(3) . .
C2 N V 106.3(3) . .
C5 N V 109.5(3) . .
C3 N V 110.7(3) . .
O2 C1 O1 122.5(5) . .
O2 C1 C2 120.1(5) . .
O1 C1 C2 117.5(4) . .
O2 C1 Na4 68.5(3) . .
O1 C1 Na4 61.2(3) . .
C2 C1 Na4 150.6(4) . .
N C2 C1 112.0(4) . .
N C3 C4 110.6(4) . .
O4 C4 O3 122.7(5) . .
O4 C4 C3 119.4(4) . .
O3 C4 C3 117.8(5) . .
O4 C4 Na2 61.7(3) . .
O3 C4 Na2 74.0(3) . .
C3 C4 Na2 138.0(3) . .
N C5 C6 113.7(4) . .
C7 C6 C8 118.2(4) . .
C7 C6 C5 124.6(4) . .
C8 C6 C5 117.1(4) . .
O5 C7 C8 116.6(4) . 2_565
O5 C7 C6 124.1(4) . .
C8 C7 C6 119.2(4) 2_565 .
C7 C8 C6 122.6(4) 2_565 .
O7' V' O6' 106.8(2) . .
O7' V' O5' 100.0(2) . .
O6' V' O5' 99.2(2) . .
O7' V' O1' 92.5(2) . .
O6' V' O1' 95.4(2) . .
O5' V' O1' 157.2(2) . .
O7' V' O3' 164.1(2) . .
O6' V' O3' 87.6(2) . .
O5' V' O3' 84.04(14) . .
O1' V' O3' 79.11(14) . .
O7' V' N' 90.5(2) . .
O6' V' N' 161.3(2) . .
O5' V' N' 84.27(14) . .
O1' V' N' 76.51(15) . .
O3' V' N' 74.46(14) . .
O7' V' Na1 150.78(14) . .
O6' V' Na1 44.19(13) . .
O5' V' Na1 84.81(10) . .
O1' V' Na1 93.64(11) . .
O3' V' Na1 44.43(10) . .
N' V' Na1 118.67(11) . .
C1' O1' V' 120.7(3) . .
C4' O3' V' 120.1(3) . .
C4' O3' Na1 139.3(3) . .
V' O3' Na1 96.09(14) . .
C4' O4' Na2 135.3(4) . .
C4' O4' Na3 120.2(3) . .
Na2 O4' Na3 86.39(14) . .
C7' O5' V' 131.9(3) . .
V' O6' Na1 108.7(2) . .
C2' N' C3' 111.5(4) . .
C2' N' C5' 108.9(4) . .
C3' N' C5' 111.5(4) . .
C2' N' V' 106.2(3) . .
C3' N' V' 110.2(3) . .
C5' N' V' 108.2(3) . .
O2' C1' O1' 123.7(5) . .
O2' C1' C2' 118.6(5) . .
O1' C1' C2' 117.6(5) . .
N' C2' C1' 112.9(5) . .
N' C3' C4' 113.4(4) . .
O4' C4' O3' 125.3(5) . .
O4' C4' C3' 117.2(5) . .
O3' C4' C3' 117.5(4) . .
N' C5' C6' 114.2(4) . .
C7' C6' C8' 118.8(4) . .
C7' C6' C5' 123.6(4) . .
C8' C6' C5' 117.5(4) . .
O5' C7' C6' 124.5(4) . .
O5' C7' C8' 117.0(4) . 2_685
C6' C7' C8' 118.4(4) . 2_685
C7' C8' C6' 122.7(4) 2_685 .
O1W Na1 O3' 152.67(14) . .
O1W Na1 O6 96.04(14) . .
O3' Na1 O6 103.99(14) . .
O1W Na1 O2W 79.05(14) . 2_575
O3' Na1 O2W 119.38(15) . 2_575
O6 Na1 O2W 88.45(13) . 2_575
O1W Na1 O6' 91.69(14) . .
O3' Na1 O6' 65.91(13) . .
O6 Na1 O6' 103.28(13) . .
O2W Na1 O6' 165.8(2) 2_575 .
O1W Na1 O1W 82.49(14) . 2_675
O3' Na1 O1W 81.01(13) . 2_675
O6 Na1 O1W 169.48(13) . 2_675
O2W Na1 O1W 81.05(13) 2_575 2_675
O6' Na1 O1W 87.18(13) . 2_675
O1W Na1 V' 115.59(11) . .
O3' Na1 V' 39.49(8) . .
O6 Na1 V' 111.03(10) . .
O2W Na1 V' 152.98(12) 2_575 .
O6' Na1 V' 27.08(9) . .
O1W Na1 V' 78.78(9) 2_675 .
O1W Na1 Na1 42.69(10) . 2_675
O3' Na1 Na1 117.82(13) . 2_675
O6 Na1 Na1 137.76(13) . 2_675
O2W Na1 Na1 76.76(11) 2_575 2_675
O6' Na1 Na1 89.17(12) . 2_675
O1W Na1 Na1 39.80(9) 2_675 2_675
V' Na1 Na1 98.38(8) . 2_675
O1W Na1 Na2 132.27(10) . .
O3' Na1 Na2 65.75(9) . .
O6 Na1 Na2 92.86(10) . .
O2W Na1 Na2 54.39(10) 2_575 .
O6' Na1 Na2 131.38(11) . .
O1W Na1 Na2 80.68(10) 2_675 .
V' Na1 Na2 104.35(7) . .
Na1 Na1 Na2 108.88(8) 2_675 .
O4' Na2 O4' 180.0 2_575 .
O4' Na2 O4 86.53(13) 2_575 .
O4' Na2 O4 93.47(13) . .
O4' Na2 O4 93.47(13) 2_575 2_575
O4' Na2 O4 86.53(13) . 2_575
O4 Na2 O4 179.998(2) . 2_575
O4' Na2 O3 88.94(12) 2_575 2_575
O4' Na2 O3 91.06(12) . 2_575
O4 Na2 O3 130.44(11) . 2_575
O4 Na2 O3 49.56(11) 2_575 2_575
O4' Na2 O3 91.06(12) 2_575 .
O4' Na2 O3 88.94(12) . .
O4 Na2 O3 49.56(11) . .
O4 Na2 O3 130.44(11) 2_575 .
O3 Na2 O3 180.0 2_575 .
O4' Na2 C4 79.70(14) 2_575 .
O4' Na2 C4 100.30(14) . .
O4 Na2 C4 26.41(13) . .
O4 Na2 C4 153.59(13) 2_575 .
O3 Na2 C4 153.86(12) 2_575 .
O3 Na2 C4 26.14(12) . .
O4' Na2 C4 100.30(14) 2_575 2_575
O4' Na2 C4 79.70(14) . 2_575
O4 Na2 C4 153.59(13) . 2_575
O4 Na2 C4 26.41(13) 2_575 2_575
O3 Na2 C4 26.14(12) 2_575 2_575
O3 Na2 C4 153.86(12) . 2_575
C4 Na2 C4 179.999(1) . 2_575
O4' Na2 Na3 48.14(11) 2_575 2_575
O4' Na2 Na3 131.86(11) . 2_575
O4 Na2 Na3 132.58(10) . 2_575
O4 Na2 Na3 47.42(10) 2_575 2_575
O3 Na2 Na3 70.68(9) 2_575 2_575
O3 Na2 Na3 109.32(9) . 2_575
C4 Na2 Na3 115.69(12) . 2_575
C4 Na2 Na3 64.31(12) 2_575 2_575
O4' Na2 Na3 131.86(11) 2_575 .
O4' Na2 Na3 48.14(11) . .
O4 Na2 Na3 47.42(10) . .
O4 Na2 Na3 132.58(10) 2_575 .
O3 Na2 Na3 109.32(9) 2_575 .
O3 Na2 Na3 70.68(9) . .
C4 Na2 Na3 64.31(12) . .
C4 Na2 Na3 115.69(12) 2_575 .
Na3 Na2 Na3 180.0 2_575 .
O4' Na2 Na1 72.01(11) 2_575 2_575
O4' Na2 Na1 107.99(11) . 2_575
O4 Na2 Na1 70.44(9) . 2_575
O4 Na2 Na1 109.56(9) 2_575 2_575
O3 Na2 Na1 61.30(8) 2_575 2_575
O3 Na2 Na1 118.70(8) . 2_575
C4 Na2 Na1 92.70(11) . 2_575
C4 Na2 Na1 87.30(11) 2_575 2_575
Na3 Na2 Na1 101.40(7) 2_575 2_575
Na3 Na2 Na1 78.60(7) . 2_575
O4' Na2 Na1 107.99(11) 2_575 .
O4' Na2 Na1 72.01(11) . .
O4 Na2 Na1 109.56(9) . .
O4 Na2 Na1 70.44(9) 2_575 .
O3 Na2 Na1 118.70(8) 2_575 .
O3 Na2 Na1 61.30(8) . .
C4 Na2 Na1 87.30(11) . .
C4 Na2 Na1 92.70(11) 2_575 .
Na3 Na2 Na1 78.60(7) 2_575 .
Na3 Na2 Na1 101.40(7) . .
Na1 Na2 Na1 180.0 2_575 .
O6W Na3 O4 166.0(2) . .
O6W Na3 O4' 99.6(2) . .
O4 Na3 O4' 93.2(2) . .
O6W Na3 O2W 106.3(2) . .
O4 Na3 O2W 80.76(15) . .
O4' Na3 O2W 83.4(2) . .
O6W Na3 O7W 85.8(2) . .
O4 Na3 O7W 90.6(2) . .
O4' Na3 O7W 81.2(2) . .
O2W Na3 O7W 161.8(2) . .
O6W Na3 O8W 84.2(2) . .
O4 Na3 O8W 81.9(2) . .
O4' Na3 O8W 155.5(2) . .
O2W Na3 O8W 119.1(2) . .
O7W Na3 O8W 74.8(2) . .
O6W Na3 Na2 143.9(2) . .
O4 Na3 Na2 49.77(11) . .
O4' Na3 Na2 45.47(10) . .
O2W Na3 Na2 67.25(12) . .
O7W Na3 Na2 94.97(14) . .
O8W Na3 Na2 130.87(15) . .
O6W Na3 Na5 71.94(15) . .
O4 Na3 Na5 97.27(14) . .
O4' Na3 Na5 116.66(14) . .
O2W Na3 Na5 159.99(15) . .
O7W Na3 Na5 36.66(14) . .
O8W Na3 Na5 41.30(13) . .
Na2 Na3 Na5 126.18(11) . .
O3W Na4 O4W 103.2(2) . 2_676
O3W Na4 O9W 175.9(3) . .
O4W Na4 O9W 78.8(2) 2_676 .
O3W Na4 O1 104.4(2) . .
O4W Na4 O1 149.2(2) 2_676 .
O9W Na4 O1 74.6(2) . .
O3W Na4 O4W 87.0(2) . .
O4W Na4 O4W 91.4(2) 2_676 .
O9W Na4 O4W 96.6(2) . .
O1 Na4 O4W 76.55(14) . .
O3W Na4 O2 84.0(2) . .
O4W Na4 O2 148.2(2) 2_676 .
O9W Na4 O2 92.5(2) . .
O1 Na4 O2 49.46(12) . .
O4W Na4 O2 120.1(2) . .
O3W Na4 C1 100.5(2) . .
O4W Na4 C1 153.3(2) 2_676 .
O9W Na4 C1 76.8(2) . .
O1 Na4 C1 26.02(13) . .
O4W Na4 C1 102.0(2) . .
O2 Na4 C1 25.17(14) . .
O3W Na4 Na4 96.8(2) . 2_676
O4W Na4 Na4 47.77(12) 2_676 2_676
O9W Na4 Na4 87.2(2) . 2_676
O1 Na4 Na4 114.8(2) . 2_676
O4W Na4 Na4 43.60(11) . 2_676
O2 Na4 Na4 163.4(2) . 2_676
C1 Na4 Na4 140.4(2) . 2_676
O3W Na4 Na5 39.01(14) . .
O4W Na4 Na5 140.84(15) 2_676 .
O9W Na4 Na5 138.2(2) . .
O1 Na4 Na5 69.34(12) . .
O4W Na4 Na5 95.00(14) . .
O2 Na4 Na5 47.68(13) . .
C1 Na4 Na5 61.51(14) . .
Na4 Na4 Na5 126.83(15) 2_676 .
O3W Na4 Na5 80.3(2) . 2_576
O4W Na4 Na5 115.2(2) 2_676 2_576
O9W Na4 Na5 95.6(2) . 2_576
O1 Na4 Na5 83.01(12) . 2_576
O4W Na4 Na5 152.43(14) . 2_576
O2 Na4 Na5 34.56(11) . 2_576
C1 Na4 Na5 57.18(14) . 2_576
Na4 Na4 Na5 161.96(14) 2_676 2_576
Na5 Na4 Na5 60.12(13) . 2_576
O2 Na5 O7W 173.2(3) 2_576 .
O2 Na5 O3W 85.1(2) 2_576 .
O7W Na5 O3W 91.7(2) . .
O2 Na5 O8W 96.5(2) 2_576 .
O7W Na5 O8W 85.8(2) . .
O3W Na5 O8W 171.9(3) . .
O2 Na5 O10W 93.8(3) 2_576 .
O7W Na5 O10W 92.2(3) . .
O3W Na5 O10W 89.5(3) . .
O8W Na5 O10W 98.2(3) . .
O2 Na5 O2 81.4(2) 2_576 .
O7W Na5 O2 92.3(2) . .
O3W Na5 O2 83.9(2) . .
O8W Na5 O2 88.6(2) . .
O10W Na5 O2 172.1(3) . .
O2 Na5 Na4 92.9(2) 2_576 .
O7W Na5 Na4 80.9(2) . .
O3W Na5 Na4 39.03(14) . .
O8W Na5 Na4 132.9(2) . .
O10W Na5 Na4 127.1(3) . .
O2 Na5 Na4 47.53(13) . .
O2 Na5 Na5 45.1(2) 2_576 2_576
O7W Na5 Na5 128.5(2) . 2_576
O3W Na5 Na5 82.7(2) . 2_576
O8W Na5 Na5 92.9(2) . 2_576
O10W Na5 Na5 138.6(3) . 2_576
O2 Na5 Na5 36.22(12) . 2_576
Na4 Na5 Na5 63.03(13) . 2_576
O2 Na5 Na3 143.1(2) 2_576 .
O7W Na5 Na3 41.20(15) . .
O3W Na5 Na3 131.3(2) . .
O8W Na5 Na3 48.4(2) . .
O10W Na5 Na3 82.5(2) . .
O2 Na5 Na3 105.10(15) . .
Na4 Na5 Na3 118.56(12) . .
Na5 Na5 Na3 131.7(2) 2_576 .
O2 Na5 Na4 42.76(14) 2_576 2_576
O7W Na5 Na4 139.0(2) . 2_576
O3W Na5 Na4 127.3(2) . 2_576
O8W Na5 Na4 53.8(2) . 2_576
O10W Na5 Na4 99.4(3) . 2_576
O2 Na5 Na4 81.34(15) . 2_576
Na4 Na5 Na4 119.88(13) . 2_576
Na5 Na5 Na4 56.86(11) 2_576 2_576
Na3 Na5 Na4 101.39(11) . 2_576
Na1 O1W Na1 97.51(14) . 2_675
Na3 O2W Na1 134.6(2) . 2_575
Na5 O3W Na4 102.0(2) . .
Na4 O4W Na4 88.6(2) 2_676 .
Na5 O7W Na3 102.1(2) . .
Na5 O8W Na3 90.3(2) . .

loop_
_geom_bond_atom_site_label_1
_geom_bond_atom_site_label_2
_geom_bond_distance
_geom_bond_site_symmetry_2
V O7 1.620(4) .
V O6 1.652(3) .
V O5 1.864(3) .
V O1 2.019(3) .
V O3 2.209(3) .
V N 2.280(4) .
O1 C1 1.261(7) .
O1 Na4 2.520(4) .
O2 C1 1.224(6) .
O2 Na5 2.236(6) 2_576
O2 Na4 2.677(5) .
O2 Na5 2.683(7) .
O3 C4 1.249(6) .
O3 Na2 2.724(3) .
O4 C4 1.242(6) .
O4 Na3 2.371(4) .
O4 Na2 2.458(4) .
O6 Na1 2.430(4) .
O5 C7 1.354(5) .
N C2 1.458(6) .
N C5 1.478(6) .
N C3 1.486(6) .
C1 C2 1.485(7) .
C1 Na4 2.872(6) .
C3 C4 1.506(7) .
C4 Na2 2.790(5) .
C5 C6 1.504(7) .
C6 C7 1.386(6) .
C6 C8 1.392(6) .
C7 C8 1.381(6) 2_565
C8 C7 1.381(6) 2_565
V' O7' 1.626(4) .
V' O6' 1.641(4) .
V' O5' 1.878(3) .
V' O1' 2.035(4) .
V' O3' 2.183(3) .
V' N' 2.265(4) .
V' Na1 3.414(2) .
O1' C1' 1.265(7) .
O2' C1' 1.233(6) .
O3' C4' 1.262(6) .
O3' Na1 2.403(4) .
O4' C4' 1.237(6) .
O4' Na2 2.282(4) .
O4' Na3 2.384(5) .
O5' C7' 1.353(6) .
O6' Na1 2.513(4) .
N' C2' 1.475(6) .
N' C3' 1.482(6) .
N' C5' 1.483(6) .
C1' C2' 1.483(8) .
C3' C4' 1.499(7) .
C5' C6' 1.499(7) .
C6' C7' 1.381(7) .
C6' C8' 1.384(7) .
C7' C8' 1.383(7) 2_685
C8' C7' 1.383(7) 2_685
Na1 O1W 2.380(4) .
Na1 O2W 2.469(4) 2_575
Na1 O1W 2.521(4) 2_675
Na1 Na1 3.686(4) 2_675
Na1 Na2 3.910(3) .
Na2 O4' 2.282(4) 2_575
Na2 O4 2.458(4) 2_575
Na2 O3 2.724(3) 2_575
Na2 C4 2.790(5) 2_575
Na2 Na3 3.195(3) 2_575
Na2 Na3 3.195(3) .
Na2 Na1 3.910(3) 2_575
Na3 O6W 2.284(5) .
Na3 O2W 2.445(4) .
Na3 O7W 2.541(6) .
Na3 O8W 2.819(7) .
Na3 Na5 3.771(5) .
Na4 O3W 2.326(5) .
Na4 O4W 2.365(5) 2_676
Na4 O9W 2.490(7) .
Na4 O4W 2.539(5) .
Na4 Na4 3.428(6) 2_676
Na4 Na5 3.614(5) .
Na4 Na5 3.847(5) 2_576
Na5 O2 2.236(6) 2_576
Na5 O7W 2.303(6) .
Na5 O3W 2.325(6) .
Na5 O8W 2.489(7) .
Na5 O10W 2.561(10) .
Na5 Na5 3.742(9) 2_576
Na5 Na4 3.846(5) 2_576
O1W Na1 2.521(4) 2_675
O2W Na1 2.469(4) 2_575
O4W Na4 2.365(4) 2_676
